data_1567955
loop_
_publ_author_name
'Rodstein, Ilja'
'Kelling, Leif'
'L\"offler, Julian'
'Scherpf, Thorsten'
'Sarbajna, Abir'
'Andrada, Diego M.'
'Gessner, Viktoria H.'

_publ_section_title
;
 Formation of exceptional monomeric YPhos--PdCl2 complexes with high
 activities in coupling reactions
;
_journal_name_full 'Chemical Science'
_journal_paper_doi 10.1039/D2SC04523K
_journal_year 2022
_chemical_formula_moiety 'C32 H59 Cl3 P2 Pd, C H2 Cl2'
_chemical_formula_sum 'C33 H61 Cl5 P2 Pd'
_chemical_formula_weight 803.40
_space_group_crystal_system monoclinic
_space_group_IT_number 14
_space_group_name_Hall '-P 2ybc'
_space_group_name_H-M_alt 'P 1 21/c 1'
_atom_sites_solution_hydrogens geom
_atom_sites_solution_primary direct
_audit_creation_method SHELXL-2018/3
_audit_update_record
;
2022-07-14 deposited with the CCDC.	2022-10-24 downloaded from the CCDC.
;
_cell_angle_alpha 90
_cell_angle_beta 93.6640(10)
_cell_angle_gamma 90
_cell_formula_units_Z 4
_cell_length_a 9.83040(10)
_cell_length_b 16.81080(10)
_cell_length_c 24.1396(2)
_cell_measurement_reflns_used 19536
_cell_measurement_temperature 100(2)
_cell_measurement_theta_max 76.5030
_cell_measurement_theta_min 3.2010
_cell_volume 3981.08(6)
_computing_cell_refinement 'CrysAlisPro 1.171.41.93a (Rigaku OD, 2020)'
_computing_data_collection 'CrysAlisPro 1.171.41.93a (Rigaku OD, 2020)'
_computing_data_reduction 'CrysAlisPro 1.171.41.93a (Rigaku OD, 2020)'
_computing_structure_refinement 'SHELXL-2018/3 (Sheldrick, 2018)'
_computing_structure_solution 'SHELXT-2018/2 (Sheldrick, 2018)'
_diffrn_ambient_temperature 100(2)
_diffrn_detector_area_resol_mean 10.0000
_diffrn_measured_fraction_theta_full 0.999
_diffrn_measured_fraction_theta_max 0.942
_diffrn_measurement_device 'four-circle diffractometer'
_diffrn_measurement_device_type 'XtaLAB Synergy, Dualflex, HyPix'
_diffrn_measurement_method '\w scans'
_diffrn_radiation_type CuK\a
_diffrn_radiation_wavelength 1.54184
_diffrn_reflns_av_R_equivalents 0.0331
_diffrn_reflns_av_unetI/netI 0.0288
_diffrn_reflns_Laue_measured_fraction_full 0.999
_diffrn_reflns_Laue_measured_fraction_max 0.942
_diffrn_reflns_limit_h_max 6
_diffrn_reflns_limit_h_min -12
_diffrn_reflns_limit_k_max 20
_diffrn_reflns_limit_k_min -21
_diffrn_reflns_limit_l_max 30
_diffrn_reflns_limit_l_min -29
_diffrn_reflns_number 29158
_diffrn_reflns_point_group_measured_fraction_full 0.999
_diffrn_reflns_point_group_measured_fraction_max 0.942
_diffrn_reflns_theta_full 67.684
_diffrn_reflns_theta_max 76.483
_diffrn_reflns_theta_min 3.670
_diffrn_source 'micro-focus sealed X-ray tube'
_diffrn_source_type 'PhotonJet (Cu) X-ray Source'
_exptl_absorpt_coefficient_mu 7.753
_exptl_absorpt_correction_T_max 0.844
_exptl_absorpt_correction_T_min 0.355
_exptl_absorpt_correction_type gaussian
_exptl_absorpt_process_details
;
CrysAlisPro 1.171.41.93a (Rigaku Oxford Diffraction, 2020)
Numerical absorption correction based on gaussian integration over
a multifaceted crystal model
Empirical absorption correction using spherical harmonics,
implemented in SCALE3 ABSPACK scaling algorithm.
;
_exptl_crystal_colour yellow
_exptl_crystal_density_diffrn 1.340
_exptl_crystal_description block0
_exptl_crystal_F_000 1680
_exptl_crystal_size_max 0.200
_exptl_crystal_size_mid 0.100
_exptl_crystal_size_min 0.060
_refine_diff_density_max 0.637
_refine_diff_density_min -0.602
_refine_diff_density_rms 0.066
_refine_ls_extinction_method none
_refine_ls_goodness_of_fit_ref 1.052
_refine_ls_hydrogen_treatment constr
_refine_ls_matrix_type full
_refine_ls_number_parameters 371
_refine_ls_number_reflns 7898
_refine_ls_number_restraints 0
_refine_ls_restrained_S_all 1.052
_refine_ls_R_factor_all 0.0274
_refine_ls_R_factor_gt 0.0257
_refine_ls_shift/su_max 0.003
_refine_ls_shift/su_mean 0.000
_refine_ls_structure_factor_coef Fsqd
_refine_ls_weighting_details 'w=1/[\s^2^(Fo^2^)+(0.0234P)^2^+3.7706P] where P=(Fo^2^+2Fc^2^)/3'
_refine_ls_weighting_scheme calc
_refine_ls_wR_factor_gt 0.0621
_refine_ls_wR_factor_ref 0.0631
_reflns_Friedel_coverage 0.000
_reflns_number_gt 7444
_reflns_number_total 7898
_reflns_threshold_expression 'I > 2\s(I)'
_cod_data_source_file d2sc04523k2.cif
_cod_data_source_block L1HPdCl3
_cod_original_sg_symbol_H-M 'P 21/c'
_cod_database_code 1567955
_shelx_shelxl_version_number 2018/3
_shelx_space_group_comment
;
The symmetry employed for this shelxl refinement is uniquely defined
by the following loop, which should always be used as a source of
symmetry information in preference to the above space-group names.
They are only intended as comments.
;
_shelx_estimated_absorpt_t_min 0.306
_shelx_estimated_absorpt_t_max 0.653

loop_
_space_group_symop_operation_xyz
'x, y, z'
'-x, y+1/2, -z+1/2'
'-x, -y, -z'
'x, -y-1/2, z-1/2'

loop_
_atom_site_label
_atom_site_type_symbol
_atom_site_fract_x
_atom_site_fract_y
_atom_site_fract_z
_atom_site_U_iso_or_equiv
_atom_site_adp_type
_atom_site_occupancy
_atom_site_site_symmetry_order
_atom_site_calc_flag
_atom_site_refinement_flags_posn
_atom_site_refinement_flags_adp
_atom_site_refinement_flags_occupancy
_atom_site_disorder_assembly
_atom_site_disorder_group
Pd1 Pd 0.35968(2) 0.51158(2) 0.75468(2) 0.01300(5) Uani 1 1 d . . . . .
Cl1 Cl 0.16818(5) 0.48011(3) 0.80127(2) 0.01859(10) Uani 1 1 d . . . . .
Cl2 Cl 0.35174(5) 0.64393(3) 0.78996(2) 0.01827(10) Uani 1 1 d . . . . .
Cl3 Cl 0.53934(5) 0.55362(3) 0.70375(2) 0.01884(10) Uani 1 1 d . . . . .
P1 P 0.56309(4) 0.33902(3) 0.84363(2) 0.01225(9) Uani 1 1 d . . . . .
P2 P 0.39246(5) 0.38430(3) 0.72744(2) 0.01251(9) Uani 1 1 d . . . . .
C1 C 0.54572(18) 0.33845(12) 0.76665(8) 0.0141(4) Uani 1 1 d . . . . .
H1 H 0.542803 0.280907 0.756139 0.017 Uiso 1 1 calc R U . . .
C2 C 0.67977(19) 0.37037(13) 0.74443(8) 0.0176(4) Uani 1 1 d . . . . .
H2A H 0.688561 0.350728 0.706605 0.026 Uiso 1 1 calc R U . . .
H2B H 0.757488 0.351903 0.768480 0.026 Uiso 1 1 calc R U . . .
H2C H 0.678005 0.428654 0.744168 0.026 Uiso 1 1 calc R U . . .
C3 C 0.39493(18) 0.34204(12) 0.87361(8) 0.0149(4) Uani 1 1 d . . . . .
H3 H 0.335524 0.375440 0.847736 0.018 Uiso 1 1 calc R U . . .
C4 C 0.32554(19) 0.25981(12) 0.87465(8) 0.0180(4) Uani 1 1 d . . . . .
H4A H 0.330386 0.233583 0.838114 0.022 Uiso 1 1 calc R U . . .
H4B H 0.373464 0.225760 0.903109 0.022 Uiso 1 1 calc R U . . .
C5 C 0.1760(2) 0.26996(14) 0.88802(9) 0.0243(5) Uani 1 1 d . . . . .
H5A H 0.127526 0.301957 0.858528 0.029 Uiso 1 1 calc R U . . .
H5B H 0.131724 0.217113 0.888827 0.029 Uiso 1 1 calc R U . . .
C6 C 0.1651(2) 0.31120(15) 0.94420(9) 0.0244(5) Uani 1 1 d . . . . .
H6A H 0.067990 0.320151 0.950872 0.029 Uiso 1 1 calc R U . . .
H6B H 0.204993 0.276624 0.974217 0.029 Uiso 1 1 calc R U . . .
C7 C 0.2399(2) 0.39035(14) 0.94510(9) 0.0217(4) Uani 1 1 d . . . . .
H7A H 0.236120 0.414659 0.982330 0.026 Uiso 1 1 calc R U . . .
H7B H 0.193257 0.426722 0.917789 0.026 Uiso 1 1 calc R U . . .
C8 C 0.3893(2) 0.38114(13) 0.93146(8) 0.0177(4) Uani 1 1 d . . . . .
H8A H 0.438428 0.347589 0.959906 0.021 Uiso 1 1 calc R U . . .
H8B H 0.433956 0.433930 0.931488 0.021 Uiso 1 1 calc R U . . .
C9 C 0.65839(19) 0.42316(11) 0.87505(8) 0.0144(4) Uani 1 1 d . . . . .
H9 H 0.644659 0.418291 0.915602 0.017 Uiso 1 1 calc R U . . .
C10 C 0.5931(2) 0.50374(12) 0.85860(9) 0.0177(4) Uani 1 1 d . . . . .
H10A H 0.612933 0.517031 0.819984 0.021 Uiso 1 1 calc R U . . .
H10B H 0.492979 0.500416 0.860504 0.021 Uiso 1 1 calc R U . . .
C11 C 0.6501(2) 0.56856(12) 0.89793(9) 0.0212(4) Uani 1 1 d . . . . .
H11A H 0.610219 0.620535 0.886452 0.025 Uiso 1 1 calc R U . . .
H11B H 0.623983 0.557141 0.936053 0.025 Uiso 1 1 calc R U . . .
C12 C 0.8051(2) 0.57306(13) 0.89761(9) 0.0235(4) Uani 1 1 d . . . . .
H12A H 0.839725 0.613039 0.925127 0.028 Uiso 1 1 calc R U . . .
H12B H 0.830718 0.590512 0.860527 0.028 Uiso 1 1 calc R U . . .
C13 C 0.8710(2) 0.49260(13) 0.91146(9) 0.0227(4) Uani 1 1 d . . . . .
H13A H 0.853967 0.478041 0.950153 0.027 Uiso 1 1 calc R U . . .
H13B H 0.970775 0.496807 0.908735 0.027 Uiso 1 1 calc R U . . .
C14 C 0.8147(2) 0.42720(13) 0.87218(9) 0.0206(4) Uani 1 1 d . . . . .
H14A H 0.855859 0.375364 0.883192 0.025 Uiso 1 1 calc R U . . .
H14B H 0.837867 0.439048 0.833735 0.025 Uiso 1 1 calc R U . . .
C15 C 0.64691(19) 0.24476(11) 0.86348(8) 0.0144(4) Uani 1 1 d . . . . .
H15 H 0.580554 0.201814 0.852037 0.017 Uiso 1 1 calc R U . . .
C16 C 0.6706(2) 0.23811(12) 0.92704(8) 0.0165(4) Uani 1 1 d . . . . .
H16A H 0.740038 0.277360 0.940593 0.020 Uiso 1 1 calc R U . . .
H16B H 0.584785 0.249866 0.944786 0.020 Uiso 1 1 calc R U . . .
C17 C 0.7188(2) 0.15421(12) 0.94256(9) 0.0195(4) Uani 1 1 d . . . . .
H17A H 0.734485 0.150339 0.983389 0.023 Uiso 1 1 calc R U . . .
H17B H 0.646853 0.115501 0.930657 0.023 Uiso 1 1 calc R U . . .
C18 C 0.8499(2) 0.13327(13) 0.91536(9) 0.0214(4) Uani 1 1 d . . . . .
H18A H 0.924452 0.168521 0.930048 0.026 Uiso 1 1 calc R U . . .
H18B H 0.875902 0.077695 0.924557 0.026 Uiso 1 1 calc R U . . .
C19 C 0.8312(2) 0.14266(12) 0.85260(9) 0.0193(4) Uani 1 1 d . . . . .
H19A H 0.765639 0.102144 0.837634 0.023 Uiso 1 1 calc R U . . .
H19B H 0.919467 0.132783 0.836232 0.023 Uiso 1 1 calc R U . . .
C20 C 0.77952(19) 0.22516(12) 0.83506(8) 0.0168(4) Uani 1 1 d . . . . .
H20A H 0.761787 0.226824 0.794240 0.020 Uiso 1 1 calc R U . . .
H20B H 0.849919 0.265472 0.845564 0.020 Uiso 1 1 calc R U . . .
C21 C 0.43751(19) 0.38219(12) 0.65387(8) 0.0153(4) Uani 1 1 d . . . . .
H21 H 0.528666 0.408493 0.653383 0.018 Uiso 1 1 calc R U . . .
C22 C 0.4548(2) 0.29966(12) 0.62765(8) 0.0193(4) Uani 1 1 d . . . . .
H22A H 0.517424 0.266957 0.651984 0.023 Uiso 1 1 calc R U . . .
H22B H 0.365530 0.272305 0.623739 0.023 Uiso 1 1 calc R U . . .
C23 C 0.5126(2) 0.30871(14) 0.57047(9) 0.0251(5) Uani 1 1 d . . . . .
H23A H 0.604802 0.332420 0.574876 0.030 Uiso 1 1 calc R U . . .
H23B H 0.520758 0.255601 0.553282 0.030 Uiso 1 1 calc R U . . .
C24 C 0.4210(2) 0.36129(13) 0.53263(8) 0.0229(4) Uani 1 1 d . . . . .
H24A H 0.332086 0.334583 0.524856 0.028 Uiso 1 1 calc R U . . .
H24B H 0.463427 0.368799 0.496885 0.028 Uiso 1 1 calc R U . . .
C25 C 0.3980(2) 0.44237(13) 0.55899(8) 0.0203(4) Uani 1 1 d . . . . .
H25A H 0.333949 0.473827 0.534421 0.024 Uiso 1 1 calc R U . . .
H25B H 0.485528 0.471575 0.563023 0.024 Uiso 1 1 calc R U . . .
C26 C 0.3399(2) 0.43323(12) 0.61608(8) 0.0178(4) Uani 1 1 d . . . . .
H26A H 0.249241 0.407474 0.611955 0.021 Uiso 1 1 calc R U . . .
H26B H 0.328741 0.486282 0.633005 0.021 Uiso 1 1 calc R U . . .
C27 C 0.25136(18) 0.31328(12) 0.73634(8) 0.0146(4) Uani 1 1 d . . . . .
H27 H 0.225355 0.320395 0.775414 0.018 Uiso 1 1 calc R U . . .
C28 C 0.28134(19) 0.22366(12) 0.73009(8) 0.0167(4) Uani 1 1 d . . . . .
H28A H 0.299574 0.211822 0.691083 0.020 Uiso 1 1 calc R U . . .
H28B H 0.363397 0.209202 0.753870 0.020 Uiso 1 1 calc R U . . .
C29 C 0.15899(19) 0.17440(13) 0.74698(8) 0.0187(4) Uani 1 1 d . . . . .
H29A H 0.177496 0.117248 0.741027 0.022 Uiso 1 1 calc R U . . .
H29B H 0.146921 0.182401 0.787002 0.022 Uiso 1 1 calc R U . . .
C30 C 0.0279(2) 0.19784(13) 0.71358(9) 0.0208(4) Uani 1 1 d . . . . .
H30A H 0.034876 0.182693 0.674231 0.025 Uiso 1 1 calc R U . . .
H30B H -0.049912 0.168580 0.727886 0.025 Uiso 1 1 calc R U . . .
C31 C 0.0020(2) 0.28715(13) 0.71736(9) 0.0210(4) Uani 1 1 d . . . . .
H31A H -0.015667 0.301192 0.756073 0.025 Uiso 1 1 calc R U . . .
H31B H -0.080092 0.301093 0.693437 0.025 Uiso 1 1 calc R U . . .
C32 C 0.12348(19) 0.33524(12) 0.69928(8) 0.0173(4) Uani 1 1 d . . . . .
H32A H 0.104439 0.392817 0.702579 0.021 Uiso 1 1 calc R U . . .
H32B H 0.138960 0.323513 0.659987 0.021 Uiso 1 1 calc R U . . .
Cl1_1 Cl 0.09903(7) 0.71553(5) 0.94371(3) 0.04688(18) Uani 1 1 d . . . . .
Cl2_1 Cl 0.31926(6) 0.59967(4) 0.95756(2) 0.03435(13) Uani 1 1 d . . . . .
C1_1 C 0.1956(3) 0.64438(17) 0.91116(10) 0.0355(6) Uani 1 1 d . . . . .
H1A_1 H 0.241736 0.669883 0.880505 0.043 Uiso 1 1 calc R U . . .
H1B_1 H 0.134118 0.602701 0.894875 0.043 Uiso 1 1 calc R U . . .

loop_
_atom_site_aniso_label
_atom_site_aniso_U_11
_atom_site_aniso_U_22
_atom_site_aniso_U_33
_atom_site_aniso_U_23
_atom_site_aniso_U_13
_atom_site_aniso_U_12
Pd1 0.01465(7) 0.01275(8) 0.01160(7) -0.00049(5) 0.00084(5) 0.00108(5)
Cl1 0.0190(2) 0.0175(2) 0.0200(2) -0.00074(18) 0.00670(17) 0.00166(17)
Cl2 0.0228(2) 0.0140(2) 0.0181(2) -0.00166(17) 0.00137(17) 0.00084(17)
Cl3 0.0206(2) 0.0176(2) 0.0187(2) -0.00047(18) 0.00447(17) -0.00291(17)
P1 0.0111(2) 0.0135(2) 0.0121(2) -0.00014(17) 0.00072(16) 0.00006(16)
P2 0.0124(2) 0.0136(2) 0.0115(2) -0.00108(17) 0.00116(16) 0.00126(17)
C1 0.0131(8) 0.0163(9) 0.0129(9) 0.0000(7) 0.0017(7) -0.0002(7)
C2 0.0130(8) 0.0244(10) 0.0156(9) 0.0014(8) 0.0034(7) 0.0001(8)
C3 0.0124(8) 0.0195(10) 0.0130(9) 0.0004(7) 0.0018(7) 0.0005(7)
C4 0.0169(9) 0.0212(10) 0.0161(9) -0.0008(8) 0.0011(7) -0.0035(8)
C5 0.0174(10) 0.0340(12) 0.0219(11) -0.0018(9) 0.0044(8) -0.0080(9)
C6 0.0173(9) 0.0380(13) 0.0186(10) 0.0004(9) 0.0063(8) -0.0021(9)
C7 0.0194(10) 0.0316(12) 0.0144(9) -0.0025(8) 0.0033(8) 0.0040(8)
C8 0.0177(9) 0.0229(10) 0.0127(9) -0.0016(8) 0.0016(7) 0.0011(8)
C9 0.0155(9) 0.0137(9) 0.0138(9) -0.0010(7) 0.0001(7) -0.0010(7)
C10 0.0219(10) 0.0146(9) 0.0163(10) 0.0001(8) -0.0018(8) -0.0006(8)
C11 0.0286(11) 0.0141(10) 0.0204(10) -0.0008(8) -0.0024(8) -0.0006(8)
C12 0.0295(11) 0.0201(11) 0.0207(10) -0.0003(8) -0.0004(8) -0.0095(9)
C13 0.0176(10) 0.0263(11) 0.0240(11) -0.0033(9) 0.0003(8) -0.0066(8)
C14 0.0158(9) 0.0211(10) 0.0250(11) -0.0032(9) 0.0019(8) -0.0032(8)
C15 0.0139(8) 0.0140(9) 0.0150(9) -0.0008(7) -0.0003(7) 0.0013(7)
C16 0.0184(9) 0.0162(9) 0.0147(9) 0.0009(7) 0.0002(7) 0.0017(7)
C17 0.0216(10) 0.0164(10) 0.0205(10) 0.0041(8) 0.0023(8) 0.0013(8)
C18 0.0200(10) 0.0196(10) 0.0245(11) 0.0033(9) 0.0013(8) 0.0038(8)
C19 0.0177(9) 0.0170(10) 0.0233(10) 0.0004(8) 0.0017(8) 0.0035(8)
C20 0.0157(9) 0.0166(10) 0.0182(9) -0.0010(8) 0.0021(7) 0.0010(7)
C21 0.0172(9) 0.0167(9) 0.0121(9) -0.0011(7) 0.0027(7) 0.0022(7)
C22 0.0254(10) 0.0173(10) 0.0153(9) -0.0019(8) 0.0033(8) 0.0048(8)
C23 0.0328(11) 0.0259(11) 0.0175(10) -0.0021(9) 0.0080(9) 0.0085(9)
C24 0.0323(11) 0.0245(11) 0.0125(9) -0.0021(8) 0.0060(8) 0.0041(9)
C25 0.0285(10) 0.0199(10) 0.0127(9) 0.0016(8) 0.0018(8) 0.0018(8)
C26 0.0217(9) 0.0169(10) 0.0149(9) -0.0004(8) 0.0007(7) 0.0042(8)
C27 0.0115(8) 0.0172(9) 0.0152(9) 0.0000(7) 0.0011(7) 0.0007(7)
C28 0.0145(9) 0.0173(10) 0.0183(9) -0.0016(8) 0.0011(7) -0.0005(7)
C29 0.0171(9) 0.0201(10) 0.0187(10) -0.0018(8) 0.0005(7) -0.0029(8)
C30 0.0156(9) 0.0261(11) 0.0209(10) -0.0049(9) 0.0016(8) -0.0047(8)
C31 0.0137(9) 0.0282(11) 0.0210(10) -0.0050(9) 0.0016(7) 0.0013(8)
C32 0.0139(9) 0.0211(10) 0.0164(9) -0.0007(8) -0.0033(7) 0.0035(7)
Cl1_1 0.0392(3) 0.0599(4) 0.0398(3) -0.0240(3) -0.0107(3) 0.0163(3)
Cl2_1 0.0421(3) 0.0291(3) 0.0311(3) -0.0010(2) -0.0029(2) 0.0038(2)
C1_1 0.0360(13) 0.0461(15) 0.0241(12) -0.0088(11) 0.0003(10) 0.0063(11)

loop_
_atom_type_symbol
_atom_type_description
_atom_type_scat_dispersion_real
_atom_type_scat_dispersion_imag
_atom_type_scat_source
C C 0.0181 0.0091 'International Tables Vol C Tables 4.2.6.8 and 6.1.1.4'
H H 0.0000 0.0000 'International Tables Vol C Tables 4.2.6.8 and 6.1.1.4'
P P 0.2955 0.4335 'International Tables Vol C Tables 4.2.6.8 and 6.1.1.4'
Cl Cl 0.3639 0.7018 'International Tables Vol C Tables 4.2.6.8 and 6.1.1.4'
Pd Pd 0.1215 3.9337 'International Tables Vol C Tables 4.2.6.8 and 6.1.1.4'

loop_
_geom_angle_atom_site_label_1
_geom_angle_atom_site_label_2
_geom_angle_atom_site_label_3
_geom_angle
_geom_angle_site_symmetry_1
_geom_angle_site_symmetry_3
_geom_angle_publ_flag
P2 Pd1 Cl1 93.455(17) . . ?
P2 Pd1 Cl3 90.379(17) . . ?
Cl1 Pd1 Cl3 174.242(18) . . ?
P2 Pd1 Cl2 172.826(17) . . ?
Cl1 Pd1 Cl2 89.630(16) . . ?
Cl3 Pd1 Cl2 87.055(16) . . ?
C9 P1 C15 110.42(9) . . ?
C9 P1 C3 105.25(9) . . ?
C15 P1 C3 108.63(9) . . ?
C9 P1 C1 115.48(9) . . ?
C15 P1 C1 105.56(9) . . ?
C3 P1 C1 111.42(8) . . ?
C27 P2 C21 108.93(9) . . ?
C27 P2 C1 104.92(8) . . ?
C21 P2 C1 103.86(8) . . ?
C27 P2 Pd1 116.94(6) . . ?
C21 P2 Pd1 110.01(6) . . ?
C1 P2 Pd1 111.28(6) . . ?
C2 C1 P1 108.60(13) . . ?
C2 C1 P2 110.70(13) . . ?
P1 C1 P2 121.23(10) . . ?
C2 C1 H1 105.0 . . ?
P1 C1 H1 105.0 . . ?
P2 C1 H1 105.0 . . ?
C1 C2 H2A 109.5 . . ?
C1 C2 H2B 109.5 . . ?
H2A C2 H2B 109.5 . . ?
C1 C2 H2C 109.5 . . ?
H2A C2 H2C 109.5 . . ?
H2B C2 H2C 109.5 . . ?
C4 C3 C8 108.94(16) . . ?
C4 C3 P1 112.93(13) . . ?
C8 C3 P1 116.72(13) . . ?
C4 C3 H3 105.8 . . ?
C8 C3 H3 105.8 . . ?
P1 C3 H3 105.8 . . ?
C5 C4 C3 109.54(17) . . ?
C5 C4 H4A 109.8 . . ?
C3 C4 H4A 109.8 . . ?
C5 C4 H4B 109.8 . . ?
C3 C4 H4B 109.8 . . ?
H4A C4 H4B 108.2 . . ?
C6 C5 C4 110.99(17) . . ?
C6 C5 H5A 109.4 . . ?
C4 C5 H5A 109.4 . . ?
C6 C5 H5B 109.4 . . ?
C4 C5 H5B 109.4 . . ?
H5A C5 H5B 108.0 . . ?
C7 C6 C5 110.35(17) . . ?
C7 C6 H6A 109.6 . . ?
C5 C6 H6A 109.6 . . ?
C7 C6 H6B 109.6 . . ?
C5 C6 H6B 109.6 . . ?
H6A C6 H6B 108.1 . . ?
C6 C7 C8 112.18(18) . . ?
C6 C7 H7A 109.2 . . ?
C8 C7 H7A 109.2 . . ?
C6 C7 H7B 109.2 . . ?
C8 C7 H7B 109.2 . . ?
H7A C7 H7B 107.9 . . ?
C7 C8 C3 109.05(16) . . ?
C7 C8 H8A 109.9 . . ?
C3 C8 H8A 109.9 . . ?
C7 C8 H8B 109.9 . . ?
C3 C8 H8B 109.9 . . ?
H8A C8 H8B 108.3 . . ?
C10 C9 C14 110.44(16) . . ?
C10 C9 P1 112.23(13) . . ?
C14 C9 P1 119.93(14) . . ?
C10 C9 H9 104.1 . . ?
C14 C9 H9 104.1 . . ?
P1 C9 H9 104.1 . . ?
C11 C10 C9 109.69(16) . . ?
C11 C10 H10A 109.7 . . ?
C9 C10 H10A 109.7 . . ?
C11 C10 H10B 109.7 . . ?
C9 C10 H10B 109.7 . . ?
H10A C10 H10B 108.2 . . ?
C12 C11 C10 111.03(18) . . ?
C12 C11 H11A 109.4 . . ?
C10 C11 H11A 109.4 . . ?
C12 C11 H11B 109.4 . . ?
C10 C11 H11B 109.4 . . ?
H11A C11 H11B 108.0 . . ?
C11 C12 C13 111.39(17) . . ?
C11 C12 H12A 109.3 . . ?
C13 C12 H12A 109.3 . . ?
C11 C12 H12B 109.3 . . ?
C13 C12 H12B 109.3 . . ?
H12A C12 H12B 108.0 . . ?
C12 C13 C14 111.63(18) . . ?
C12 C13 H13A 109.3 . . ?
C14 C13 H13A 109.3 . . ?
C12 C13 H13B 109.3 . . ?
C14 C13 H13B 109.3 . . ?
H13A C13 H13B 108.0 . . ?
C13 C14 C9 108.96(17) . . ?
C13 C14 H14A 109.9 . . ?
C9 C14 H14A 109.9 . . ?
C13 C14 H14B 109.9 . . ?
C9 C14 H14B 109.9 . . ?
H14A C14 H14B 108.3 . . ?
C16 C15 C20 110.38(15) . . ?
C16 C15 P1 111.05(13) . . ?
C20 C15 P1 116.42(14) . . ?
C16 C15 H15 106.1 . . ?
C20 C15 H15 106.1 . . ?
P1 C15 H15 106.1 . . ?
C17 C16 C15 109.63(16) . . ?
C17 C16 H16A 109.7 . . ?
C15 C16 H16A 109.7 . . ?
C17 C16 H16B 109.7 . . ?
C15 C16 H16B 109.7 . . ?
H16A C16 H16B 108.2 . . ?
C18 C17 C16 111.42(17) . . ?
C18 C17 H17A 109.3 . . ?
C16 C17 H17A 109.3 . . ?
C18 C17 H17B 109.3 . . ?
C16 C17 H17B 109.3 . . ?
H17A C17 H17B 108.0 . . ?
C19 C18 C17 110.65(17) . . ?
C19 C18 H18A 109.5 . . ?
C17 C18 H18A 109.5 . . ?
C19 C18 H18B 109.5 . . ?
C17 C18 H18B 109.5 . . ?
H18A C18 H18B 108.1 . . ?
C18 C19 C20 112.75(17) . . ?
C18 C19 H19A 109.0 . . ?
C20 C19 H19A 109.0 . . ?
C18 C19 H19B 109.0 . . ?
C20 C19 H19B 109.0 . . ?
H19A C19 H19B 107.8 . . ?
C19 C20 C15 110.20(16) . . ?
C19 C20 H20A 109.6 . . ?
C15 C20 H20A 109.6 . . ?
C19 C20 H20B 109.6 . . ?
C15 C20 H20B 109.6 . . ?
H20A C20 H20B 108.1 . . ?
C22 C21 C26 109.83(16) . . ?
C22 C21 P2 116.73(14) . . ?
C26 C21 P2 112.18(13) . . ?
C22 C21 H21 105.7 . . ?
C26 C21 H21 105.7 . . ?
P2 C21 H21 105.7 . . ?
C23 C22 C21 109.75(17) . . ?
C23 C22 H22A 109.7 . . ?
C21 C22 H22A 109.7 . . ?
C23 C22 H22B 109.7 . . ?
C21 C22 H22B 109.7 . . ?
H22A C22 H22B 108.2 . . ?
C24 C23 C22 111.03(17) . . ?
C24 C23 H23A 109.4 . . ?
C22 C23 H23A 109.4 . . ?
C24 C23 H23B 109.4 . . ?
C22 C23 H23B 109.4 . . ?
H23A C23 H23B 108.0 . . ?
C23 C24 C25 111.44(18) . . ?
C23 C24 H24A 109.3 . . ?
C25 C24 H24A 109.3 . . ?
C23 C24 H24B 109.3 . . ?
C25 C24 H24B 109.3 . . ?
H24A C24 H24B 108.0 . . ?
C24 C25 C26 111.03(17) . . ?
C24 C25 H25A 109.4 . . ?
C26 C25 H25A 109.4 . . ?
C24 C25 H25B 109.4 . . ?
C26 C25 H25B 109.4 . . ?
H25A C25 H25B 108.0 . . ?
C25 C26 C21 109.51(16) . . ?
C25 C26 H26A 109.8 . . ?
C21 C26 H26A 109.8 . . ?
C25 C26 H26B 109.8 . . ?
C21 C26 H26B 109.8 . . ?
H26A C26 H26B 108.2 . . ?
C32 C27 C28 109.31(16) . . ?
C32 C27 P2 111.55(13) . . ?
C28 C27 P2 117.93(13) . . ?
C32 C27 H27 105.7 . . ?
C28 C27 H27 105.7 . . ?
P2 C27 H27 105.7 . . ?
C29 C28 C27 110.02(16) . . ?
C29 C28 H28A 109.7 . . ?
C27 C28 H28A 109.7 . . ?
C29 C28 H28B 109.7 . . ?
C27 C28 H28B 109.7 . . ?
H28A C28 H28B 108.2 . . ?
C30 C29 C28 111.66(17) . . ?
C30 C29 H29A 109.3 . . ?
C28 C29 H29A 109.3 . . ?
C30 C29 H29B 109.3 . . ?
C28 C29 H29B 109.3 . . ?
H29A C29 H29B 107.9 . . ?
C31 C30 C29 111.13(17) . . ?
C31 C30 H30A 109.4 . . ?
C29 C30 H30A 109.4 . . ?
C31 C30 H30B 109.4 . . ?
C29 C30 H30B 109.4 . . ?
H30A C30 H30B 108.0 . . ?
C30 C31 C32 111.52(16) . . ?
C30 C31 H31A 109.3 . . ?
C32 C31 H31A 109.3 . . ?
C30 C31 H31B 109.3 . . ?
C32 C31 H31B 109.3 . . ?
H31A C31 H31B 108.0 . . ?
C31 C32 C27 109.32(16) . . ?
C31 C32 H32A 109.8 . . ?
C27 C32 H32A 109.8 . . ?
C31 C32 H32B 109.8 . . ?
C27 C32 H32B 109.8 . . ?
H32A C32 H32B 108.3 . . ?
Cl1_1 C1_1 Cl2_1 112.21(14) . . ?
Cl1_1 C1_1 H1A_1 109.2 . . ?
Cl2_1 C1_1 H1A_1 109.2 . . ?
Cl1_1 C1_1 H1B_1 109.2 . . ?
Cl2_1 C1_1 H1B_1 109.2 . . ?
H1A_1 C1_1 H1B_1 107.9 . . ?

loop_
_geom_bond_atom_site_label_1
_geom_bond_atom_site_label_2
_geom_bond_distance
_geom_bond_site_symmetry_2
_geom_bond_publ_flag
Pd1 P2 2.2675(5) . ?
Pd1 Cl1 2.3150(5) . ?
Pd1 Cl3 2.3253(5) . ?
Pd1 Cl2 2.3853(5) . ?
P1 C9 1.8339(19) . ?
P1 C15 1.8355(19) . ?
P1 C3 1.8472(19) . ?
P1 C1 1.8552(19) . ?
P2 C27 1.8531(19) . ?
P2 C21 1.8579(19) . ?
P2 C1 1.8914(19) . ?
C1 C2 1.550(3) . ?
C1 H1 1.0000 . ?
C2 H2A 0.9800 . ?
C2 H2B 0.9800 . ?
C2 H2C 0.9800 . ?
C3 C4 1.542(3) . ?
C3 C8 1.548(3) . ?
C3 H3 1.0000 . ?
C4 C5 1.534(3) . ?
C4 H4A 0.9900 . ?
C4 H4B 0.9900 . ?
C5 C6 1.533(3) . ?
C5 H5A 0.9900 . ?
C5 H5B 0.9900 . ?
C6 C7 1.519(3) . ?
C6 H6A 0.9900 . ?
C6 H6B 0.9900 . ?
C7 C8 1.534(3) . ?
C7 H7A 0.9900 . ?
C7 H7B 0.9900 . ?
C8 H8A 0.9900 . ?
C8 H8B 0.9900 . ?
C9 C10 1.540(3) . ?
C9 C14 1.544(3) . ?
C9 H9 1.0000 . ?
C10 C11 1.528(3) . ?
C10 H10A 0.9900 . ?
C10 H10B 0.9900 . ?
C11 C12 1.526(3) . ?
C11 H11A 0.9900 . ?
C11 H11B 0.9900 . ?
C12 C13 1.528(3) . ?
C12 H12A 0.9900 . ?
C12 H12B 0.9900 . ?
C13 C14 1.532(3) . ?
C13 H13A 0.9900 . ?
C13 H13B 0.9900 . ?
C14 H14A 0.9900 . ?
C14 H14B 0.9900 . ?
C15 C16 1.541(3) . ?
C15 C20 1.547(3) . ?
C15 H15 1.0000 . ?
C16 C17 1.527(3) . ?
C16 H16A 0.9900 . ?
C16 H16B 0.9900 . ?
C17 C18 1.525(3) . ?
C17 H17A 0.9900 . ?
C17 H17B 0.9900 . ?
C18 C19 1.523(3) . ?
C18 H18A 0.9900 . ?
C18 H18B 0.9900 . ?
C19 C20 1.528(3) . ?
C19 H19A 0.9900 . ?
C19 H19B 0.9900 . ?
C20 H20A 0.9900 . ?
C20 H20B 0.9900 . ?
C21 C22 1.539(3) . ?
C21 C26 1.542(3) . ?
C21 H21 1.0000 . ?
C22 C23 1.533(3) . ?
C22 H22A 0.9900 . ?
C22 H22B 0.9900 . ?
C23 C24 1.523(3) . ?
C23 H23A 0.9900 . ?
C23 H23B 0.9900 . ?
C24 C25 1.527(3) . ?
C24 H24A 0.9900 . ?
C24 H24B 0.9900 . ?
C25 C26 1.533(3) . ?
C25 H25A 0.9900 . ?
C25 H25B 0.9900 . ?
C26 H26A 0.9900 . ?
C26 H26B 0.9900 . ?
C27 C32 1.541(3) . ?
C27 C28 1.544(3) . ?
C27 H27 1.0000 . ?
C28 C29 1.537(3) . ?
C28 H28A 0.9900 . ?
C28 H28B 0.9900 . ?
C29 C30 1.528(3) . ?
C29 H29A 0.9900 . ?
C29 H29B 0.9900 . ?
C30 C31 1.527(3) . ?
C30 H30A 0.9900 . ?
C30 H30B 0.9900 . ?
C31 C32 1.529(3) . ?
C31 H31A 0.9900 . ?
C31 H31B 0.9900 . ?
C32 H32A 0.9900 . ?
C32 H32B 0.9900 . ?
Cl1_1 C1_1 1.745(3) . ?
Cl2_1 C1_1 1.768(3) . ?
C1_1 H1A_1 0.9900 . ?
C1_1 H1B_1 0.9900 . ?
